data_9007717
loop_
_publ_author_name
'Ohsato, H.'
'Takeuchi, Y.'
'Maki, I.'

_publ_section_title
;
 Structure of Na4Ca4[Si6O18]
;
_journal_name_full 'Acta Crystallographica, Section C'
_journal_page_first 934
_journal_page_last 937
_journal_paper_doi 10.1107/S0108270186093940
_journal_volume 42
_journal_year 1986
_chemical_compound_source 'synthetic low-temperature form'
_chemical_formula_sum 'Ca2 Na2 O9 Si3'
_chemical_name_mineral Combeite
_space_group_IT_number 152
_symmetry_space_group_name_Hall 'P 31 2"'
_symmetry_space_group_name_H-M 'P 31 2 1'
_cell_angle_alpha 90
_cell_angle_beta 90
_cell_angle_gamma 120
_cell_length_a 10.464
_cell_length_b 10.464
_cell_length_c 13.168
_cell_formula_units_Z 6
_cell_volume 1248.665
_database_code_amcsd 0010031
_exptl_crystal_density_diffrn 2.828
_cod_original_formula_sum '(Na2 Ca2) Si3 O9'
_cod_database_code 9007717

loop_
_space_group_symop_operation_xyz
x,y,z
y,x,-z
-y,x-y,1/3+z
-x,-x+y,1/3-z
-x+y,-x,2/3+z
x-y,-y,2/3-z

loop_
_atom_site_label
_atom_site_fract_x
_atom_site_fract_y
_atom_site_fract_z
_atom_site_occupancy
_atom_site_U_iso_or_equiv
Na1 0.30860 0.98300 0.58920 0.42000 0.00747
Ca1 0.30860 0.98300 0.58920 0.29000 0.00747
Nal* 0.28210 0.97040 0.61510 0.17000 0.03293
Cal* 0.28210 0.97040 0.61510 0.12000 0.03293
Na2 0.50410 0.33800 0.66420 1.00000 0.02140
Ca31 0.52620 0.37040 0.15580 0.59000 0.01976
Na31 0.52620 0.37040 0.15580 0.41000 0.01976
Ca32 0.82030 0.00000 0.83333 1.00000 0.00963
Ca4 0.30390 0.00000 0.33333 1.00000 0.00747
Sil 0.19860 0.15260 0.77800 1.00000 0.00583
Si2 0.49960 0.32340 0.89580 1.00000 0.00684
Si3 0.62430 0.14850 0.76350 1.00000 0.00633
O11 0.16710 0.00000 0.83333 1.00000 0.01773
O12 0.55550 0.00000 0.83333 1.00000 0.02026
O13 0.34420 0.28420 0.83820 1.00000 0.01140
O14 0.58490 0.26430 0.81990 1.00000 0.01330
O21 0.24680 0.15350 0.66220 1.00000 0.01381
O22 0.47820 0.24720 0.00320 1.00000 0.01545
O23 0.55130 0.11040 0.65400 1.00000 0.01748
O31 0.06520 0.18530 0.79490 1.00000 0.01001
O32 0.59650 0.49910 0.88800 1.00000 0.01748
O33 0.79900 0.21840 0.77630 1.00000 0.01355

loop_
_cod_related_entry_id
_cod_related_entry_database
_cod_related_entry_code
1 AMCSD 0010031
